data_7712557
loop_
_publ_author_name
'Claude, Guilhem'
'Kulitzki, Erika'
'Hagenbach, Adelheid'
'Roca Jungfer, Maximilian'
'Figueroa, Joshua S.'
'Abram, Ulrich'

_publ_section_title
;
 Phenylimido Complexes of Rhenium: Fluorine Substituents Provide
 Protection, Reactivity and Solubility
;
_journal_name_full 'Dalton Transactions'
_journal_paper_doi 10.1039/D3DT00446E
_journal_year 2023
_chemical_formula_moiety 'C31 H23 Cl3 F2 N2 P Re'
_chemical_formula_sum 'C31 H23 Cl3 F2 N2 P Re'
_chemical_formula_weight 785.03
_space_group_crystal_system monoclinic
_space_group_IT_number 14
_space_group_name_Hall '-P 2yn'
_space_group_name_H-M_alt 'P 1 21/n 1'
_atom_sites_solution_hydrogens geom
_atom_sites_solution_primary dual
_audit_creation_date 2023-01-11
_audit_creation_method
;
Olex2 1.3
(compiled 2020.11.12 svn.r5f609507 for OlexSys, GUI svn.r6408)
;
_audit_update_record
;
2023-01-17 deposited with the CCDC.	2023-03-07 downloaded from the CCDC.
;
_cell_angle_alpha 90
_cell_angle_beta 103.82(3)
_cell_angle_gamma 90
_cell_formula_units_Z 4
_cell_length_a 11.170(2)
_cell_length_b 21.178(4)
_cell_length_c 12.895(3)
_cell_measurement_reflns_used 150
_cell_measurement_temperature 200
_cell_measurement_theta_max 27.90
_cell_measurement_theta_min 2.79
_cell_volume 2962.1(11)
_computing_cell_refinement 'STOE X-AREA'
_computing_data_collection 'STOE X-AREA'
_computing_data_reduction 'STOE X-RED'
_computing_molecular_graphics 'Olex2 1.3 (Dolomanov et al., 2009)'
_computing_publication_material 'Olex2 1.3 (Dolomanov et al., 2009)'
_computing_structure_refinement 'XL n/a (Sheldrick, 2008)'
_computing_structure_solution 'ShelXT n/a (Sheldrick, 2015)'
_diffrn_ambient_temperature 200
_diffrn_detector_area_resol_mean 6.67
_diffrn_detector_type STOE
_diffrn_measured_fraction_theta_full 0.996
_diffrn_measured_fraction_theta_max 0.996
_diffrn_measurement_details
;
 152 frames, detector distance = 100 mm
;
_diffrn_measurement_device '2-circle goniometer'
_diffrn_measurement_device_type 'Bruker APEX-II CCD'
_diffrn_measurement_method '\w scans'
_diffrn_radiation_type MoK\a
_diffrn_radiation_wavelength 0.71073
_diffrn_reflns_av_R_equivalents 0.0596
_diffrn_reflns_av_unetI/netI 0.0714
_diffrn_reflns_Laue_measured_fraction_full 0.996
_diffrn_reflns_Laue_measured_fraction_max 0.996
_diffrn_reflns_limit_h_max 13
_diffrn_reflns_limit_h_min -13
_diffrn_reflns_limit_k_max 26
_diffrn_reflns_limit_k_min -26
_diffrn_reflns_limit_l_max 15
_diffrn_reflns_limit_l_min -14
_diffrn_reflns_number 17347
_diffrn_reflns_point_group_measured_fraction_full 0.996
_diffrn_reflns_point_group_measured_fraction_max 0.996
_diffrn_reflns_theta_full 25.242
_diffrn_reflns_theta_max 26.008
_diffrn_reflns_theta_min 3.313
_diffrn_standards_number 0
_exptl_absorpt_coefficient_mu 4.464
_exptl_absorpt_correction_T_max 0.7656
_exptl_absorpt_correction_T_min 0.4060
_exptl_absorpt_correction_type integration
_exptl_absorpt_process_details 'STOE X-RED & X-SHAPE'
_exptl_crystal_colour green
_exptl_crystal_colour_primary green
_exptl_crystal_density_diffrn 1.760
_exptl_crystal_description trapezoid
_exptl_crystal_F_000 1528
_exptl_crystal_size_max 0.21
_exptl_crystal_size_mid 0.07
_exptl_crystal_size_min 0.027
_refine_diff_density_max 1.436
_refine_diff_density_min -1.260
_refine_diff_density_rms 0.110
_refine_ls_extinction_coef 0.00141(10)
_refine_ls_extinction_expression Fc^*^=kFc[1+0.001xFc^2^\l^3^/sin(2\q)]^-1/4^
_refine_ls_extinction_method 'SHELXL-2017/1 (Sheldrick 2017)'
_refine_ls_goodness_of_fit_ref 0.886
_refine_ls_hydrogen_treatment constr
_refine_ls_matrix_type full
_refine_ls_number_parameters 362
_refine_ls_number_reflns 5800
_refine_ls_number_restraints 0
_refine_ls_restrained_S_all 0.886
_refine_ls_R_factor_all 0.0663
_refine_ls_R_factor_gt 0.0358
_refine_ls_shift/su_max 0.000
_refine_ls_shift/su_mean 0.000
_refine_ls_structure_factor_coef Fsqd
_refine_ls_weighting_details 'w=1/[\s^2^(Fo^2^)+(0.0268P)^2^] where P=(Fo^2^+2Fc^2^)/3'
_refine_ls_weighting_scheme calc
_refine_ls_wR_factor_gt 0.0597
_refine_ls_wR_factor_ref 0.0652
_reflns_Friedel_coverage 0.000
_reflns_number_gt 3979
_reflns_number_total 5800
_reflns_threshold_expression 'I > 2\s(I)'
_cod_data_source_file d3dt00446e2.cif
_cod_data_source_block ReNPh_PhF
_cod_database_code 7712557
_shelx_shelxl_version_number 2017/1
_shelx_space_group_comment
;
The symmetry employed for this shelxl refinement is uniquely defined
by the following loop, which should always be used as a source of
symmetry information in preference to the above space-group names.
They are only intended as comments.
;
_shelx_estimated_absorpt_t_max 0.889
_shelx_estimated_absorpt_t_min 0.454
_olex2_refinement_description
;
1. Others
 Fixed Uiso: H22(0.057) H16(0.054) H36(0.044) H18(0.052) H15(0.063) H21(0.062)
 H12(0.055) H19(0.059) H13(0.065) H25(0.052) H40(0.051) H26(0.054) H24(0.045)
 H37(0.053) H28(0.046) H27(0.052) H38(0.062) H39(0.06) H30(0.047) H34(0.053)
 H31(0.054) H32(0.057) H33(0.06)
 Fixed X: H22(0.616) H16(0.710138) H36(0.573918) H18(0.803182) H15(0.868881)
 H21(0.709296) H12(0.7028) H19(0.897047) H13(0.866553) H25(0.505223)
 H40(0.239815) H26(0.541576) H24(0.434521) H37(0.615261) H28(0.424448)
 H27(0.495206) H38(0.470645) H39(0.285754) H30(0.165291) H34(0.198777) H31(-
 0.046304) H32(-0.13455) H33(-0.013325)
 Fixed Y: H22(0.386177) H16(0.14856) H36(0.278974) H18(0.337535) H15(0.086936)
 H21(0.485975) H12(0.035554) H19(0.43647) H13(-0.024046) H25(0.181329)
 H40(0.320658) H26(0.073606) H24(0.238795) H37(0.385636) H28(0.076909)
 H27(0.020982) H38(0.460731) H39(0.428411) H30(0.152178) H34(0.241132)
 H31(0.141832) H32(0.179021) H33(0.228898)
 Fixed Z: H22(0.25119) H16(0.65742) H36(0.62019) H18(0.550558) H15(0.759861)
 H21(0.274309) H12(0.401686) H19(0.571372) H13(0.501925) H25(0.884812)
 H40(0.430223) H26(0.877442) H24(0.725982) H37(0.649446) H28(0.556391)
 H27(0.71414) H38(0.563027) H39(0.451871) H30(0.332503) H34(0.616515)
 H31(0.316606) H32(0.450913) H33(0.601151)
;
_olex2_submission_special_instructions 'No special instructions were received'

loop_
_space_group_symop_operation_xyz
'x, y, z'
'-x+1/2, y+1/2, -z+1/2'
'-x, -y, -z'
'x-1/2, -y-1/2, z-1/2'

loop_
_atom_site_label
_atom_site_type_symbol
_atom_site_fract_x
_atom_site_fract_y
_atom_site_fract_z
_atom_site_U_iso_or_equiv
_atom_site_adp_type
_atom_site_occupancy
_atom_site_site_symmetry_order
_atom_site_calc_flag
_atom_site_refinement_flags_posn
_atom_site_refinement_flags_adp
_atom_site_refinement_flags_occupancy
_atom_site_disorder_assembly
_atom_site_disorder_group
Re1 Re 0.48296(2) 0.16886(2) 0.36509(2) 0.03217(8) Uani 1 1 d . . . . .
Cl1 Cl 0.33179(13) 0.23607(7) 0.24805(11) 0.0386(3) Uani 1 1 d . . . . .
Cl2 Cl 0.34967(14) 0.07915(7) 0.31349(12) 0.0438(4) Uani 1 1 d . . . . .
P1 P 0.37112(13) 0.20507(6) 0.49784(11) 0.0298(3) Uani 1 1 d . . . . .
C1 C 0.5831(5) 0.2495(3) 0.3817(4) 0.0388(14) Uani 1 1 d . . . . .
N1 N 0.6407(4) 0.2952(2) 0.3865(4) 0.0415(12) Uani 1 1 d . . . . .
C23 C 0.4258(4) 0.1634(3) 0.6248(4) 0.0319(11) Uani 1 1 d . . . . .
C22 C 0.6725(6) 0.3968(3) 0.3164(5) 0.0472(16) Uani 1 1 d . . . . .
H22 H 0.616000 0.386177 0.251190 0.057 Uiso 1 1 calc R U . . .
C17 C 0.7001(5) 0.3537(3) 0.3989(5) 0.0406(14) Uani 1 1 d . . . . .
C16 C 0.7408(5) 0.1130(3) 0.6269(5) 0.0448(15) Uani 1 1 d . . . . .
H16 H 0.710138 0.148560 0.657420 0.054 Uiso 1 1 calc R U . . .
C36 C 0.5138(5) 0.3093(3) 0.5878(4) 0.0363(13) Uani 1 1 d . . . . .
H36 H 0.573918 0.278974 0.620190 0.044 Uiso 1 1 calc R U . . .
N10 N 0.5947(4) 0.1307(2) 0.4569(3) 0.0326(10) Uani 1 1 d . . . . .
C18 C 0.7844(6) 0.3678(3) 0.4946(5) 0.0431(15) Uani 1 1 d . . . . .
H18 H 0.803182 0.337535 0.550558 0.052 Uiso 1 1 calc R U . . .
C15 C 0.8344(6) 0.0772(3) 0.6869(5) 0.0523(17) Uani 1 1 d . . . . .
H15 H 0.868881 0.086936 0.759861 0.063 Uiso 1 1 calc R U . . .
C11 C 0.6914(5) 0.0968(2) 0.5214(4) 0.0322(12) Uani 1 1 d . . . . .
C21 C 0.7277(6) 0.4553(3) 0.3296(5) 0.0519(17) Uani 1 1 d . . . . .
H21 H 0.709296 0.485975 0.274309 0.062 Uiso 1 1 calc R U . . .
C20 C 0.8108(6) 0.4682(3) 0.4254(5) 0.0454(15) Uani 1 1 d . . . . .
C12 C 0.7375(6) 0.0458(3) 0.4744(5) 0.0457(15) Uani 1 1 d . . . . .
H12 H 0.702800 0.035554 0.401686 0.055 Uiso 1 1 calc R U . . .
C14 C 0.8777(6) 0.0263(3) 0.6383(6) 0.060(2) Uani 1 1 d . . . . .
C19 C 0.8394(6) 0.4258(3) 0.5068(5) 0.0488(16) Uani 1 1 d . . . . .
H19 H 0.897047 0.436470 0.571372 0.059 Uiso 1 1 calc R U . . .
C13 C 0.8329(6) 0.0103(3) 0.5330(6) 0.0544(18) Uani 1 1 d . . . . .
H13 H 0.866553 -0.024046 0.501925 0.065 Uiso 1 1 calc R U . . .
Cl3 Cl 0.56900(15) 0.14430(8) 0.21511(12) 0.0510(4) Uani 1 1 d . . . . .
F2 F 0.8670(4) 0.52512(17) 0.4359(3) 0.0638(11) Uani 1 1 d . . . . .
F1 F 0.9696(4) -0.0090(2) 0.6983(4) 0.0919(16) Uani 1 1 d . . . . .
C25 C 0.4902(5) 0.1604(3) 0.8178(4) 0.0430(14) Uani 1 1 d . . . . .
H25 H 0.505223 0.181329 0.884812 0.052 Uiso 1 1 calc R U . . .
C40 C 0.3166(5) 0.3337(3) 0.4743(5) 0.0428(13) Uani 1 1 d . . . . .
H40 H 0.239815 0.320658 0.430223 0.051 Uiso 1 1 calc R U . . .
C26 C 0.5100(5) 0.0965(3) 0.8134(5) 0.0452(16) Uani 1 1 d . . . . .
H26 H 0.541576 0.073606 0.877442 0.054 Uiso 1 1 calc R U . . .
C24 C 0.4480(5) 0.1946(3) 0.7233(4) 0.0375(13) Uani 1 1 d . . . . .
H24 H 0.434521 0.238795 0.725982 0.045 Uiso 1 1 calc R U . . .
C37 C 0.5395(6) 0.3724(3) 0.6039(5) 0.0438(15) Uani 1 1 d . . . . .
H37 H 0.615261 0.385636 0.649446 0.053 Uiso 1 1 calc R U . . .
C28 C 0.4422(5) 0.0986(3) 0.6228(5) 0.0380(13) Uani 1 1 d . . . . .
H28 H 0.424448 0.076909 0.556391 0.046 Uiso 1 1 calc R U . . .
C35 C 0.4010(5) 0.2888(2) 0.5247(4) 0.0319(12) Uani 1 1 d . . . . .
C27 C 0.4841(6) 0.0654(3) 0.7163(5) 0.0433(15) Uani 1 1 d . . . . .
H27 H 0.495206 0.020982 0.714140 0.052 Uiso 1 1 calc R U . . .
C38 C 0.4531(7) 0.4170(3) 0.5527(5) 0.0514(17) Uani 1 1 d . . . . .
H38 H 0.470645 0.460731 0.563027 0.062 Uiso 1 1 calc R U . . .
C39 C 0.3434(6) 0.3979(3) 0.4877(5) 0.0504(16) Uani 1 1 d . . . . .
H39 H 0.285754 0.428411 0.451871 0.060 Uiso 1 1 calc R U . . .
C29 C 0.2035(5) 0.1979(2) 0.4764(4) 0.0311(12) Uani 1 1 d . . . . .
C30 C 0.1294(5) 0.1681(3) 0.3870(4) 0.0394(12) Uani 1 1 d . . . . .
H30 H 0.165291 0.152178 0.332503 0.047 Uiso 1 1 calc R U . . .
C34 C 0.1493(6) 0.2206(3) 0.5557(5) 0.0439(15) Uani 1 1 d . . . . .
H34 H 0.198777 0.241132 0.616515 0.053 Uiso 1 1 calc R U . . .
C31 C 0.0039(5) 0.1617(3) 0.3778(5) 0.0448(14) Uani 1 1 d . . . . .
H31 H -0.046304 0.141832 0.316606 0.054 Uiso 1 1 calc R U . . .
C32 C -0.0485(6) 0.1840(3) 0.4574(5) 0.0479(16) Uani 1 1 d . . . . .
H32 H -0.134550 0.179021 0.450913 0.057 Uiso 1 1 calc R U . . .
C33 C 0.0231(6) 0.2136(3) 0.5466(5) 0.0499(16) Uani 1 1 d . . . . .
H33 H -0.013325 0.228898 0.601151 0.060 Uiso 1 1 calc R U . . .

loop_
_atom_site_aniso_label
_atom_site_aniso_U_11
_atom_site_aniso_U_22
_atom_site_aniso_U_33
_atom_site_aniso_U_23
_atom_site_aniso_U_13
_atom_site_aniso_U_12
Re1 0.02974(12) 0.03492(12) 0.03148(11) -0.00195(12) 0.00656(7) 0.00094(13)
Cl1 0.0360(8) 0.0423(8) 0.0354(7) 0.0048(6) 0.0044(6) 0.0046(6)
Cl2 0.0426(8) 0.0347(7) 0.0530(9) -0.0081(6) 0.0091(7) -0.0024(6)
P1 0.0281(7) 0.0326(7) 0.0278(7) -0.0018(6) 0.0051(6) 0.0017(6)
C1 0.035(3) 0.046(4) 0.038(3) 0.003(3) 0.013(3) 0.006(3)
N1 0.035(3) 0.040(3) 0.049(3) -0.001(2) 0.008(2) -0.006(2)
C23 0.027(3) 0.030(3) 0.038(3) 0.001(3) 0.006(2) 0.000(3)
C22 0.039(4) 0.060(4) 0.041(3) 0.007(3) 0.006(3) -0.001(3)
C17 0.034(3) 0.040(3) 0.048(4) 0.000(3) 0.009(3) -0.005(3)
C16 0.039(4) 0.050(4) 0.040(3) -0.003(3) -0.001(3) -0.001(3)
C36 0.037(3) 0.038(3) 0.032(3) 0.000(2) 0.005(2) -0.001(2)
N10 0.034(3) 0.035(2) 0.031(2) -0.002(2) 0.011(2) 0.000(2)
C18 0.043(4) 0.046(4) 0.041(3) 0.007(3) 0.011(3) -0.004(3)
C15 0.041(4) 0.062(4) 0.047(4) 0.003(3) -0.003(3) -0.008(3)
C11 0.023(3) 0.036(3) 0.036(3) -0.001(2) 0.003(2) -0.003(2)
C21 0.051(4) 0.049(4) 0.056(4) 0.015(3) 0.013(3) -0.002(3)
C20 0.042(4) 0.034(3) 0.065(4) -0.001(3) 0.021(3) -0.004(3)
C12 0.045(4) 0.039(3) 0.050(4) -0.003(3) 0.003(3) 0.001(3)
C14 0.036(4) 0.047(4) 0.083(5) 0.020(4) -0.013(4) -0.002(3)
C19 0.048(4) 0.057(4) 0.040(4) -0.001(3) 0.010(3) -0.005(3)
C13 0.049(4) 0.039(4) 0.072(5) -0.003(3) 0.007(4) 0.004(3)
Cl3 0.0526(10) 0.0646(10) 0.0409(8) -0.0083(7) 0.0212(7) 0.0054(8)
F2 0.063(3) 0.047(2) 0.082(3) -0.0037(19) 0.019(2) -0.0161(19)
F1 0.066(3) 0.065(3) 0.117(4) 0.017(3) -0.034(3) 0.014(2)
C25 0.047(3) 0.048(4) 0.032(3) 0.001(3) 0.006(2) -0.014(3)
C40 0.036(3) 0.038(3) 0.052(3) -0.001(3) 0.006(3) 0.003(3)
C26 0.034(3) 0.060(4) 0.037(3) 0.020(3) 0.001(3) 0.004(3)
C24 0.037(3) 0.039(3) 0.034(3) 0.002(2) 0.004(3) -0.003(3)
C37 0.049(4) 0.041(3) 0.041(4) -0.008(3) 0.009(3) -0.013(3)
C28 0.036(3) 0.038(3) 0.043(3) -0.001(3) 0.014(3) -0.001(3)
C35 0.030(3) 0.036(3) 0.028(3) 0.000(2) 0.004(2) 0.001(2)
C27 0.043(4) 0.037(3) 0.052(4) 0.013(3) 0.014(3) 0.004(3)
C38 0.073(5) 0.033(3) 0.052(4) -0.012(3) 0.021(4) -0.014(3)
C39 0.056(4) 0.039(3) 0.058(4) 0.008(3) 0.018(3) 0.012(3)
C29 0.027(3) 0.031(3) 0.034(3) 0.004(2) 0.006(2) 0.000(2)
C30 0.037(3) 0.038(3) 0.043(3) -0.003(3) 0.010(2) -0.001(3)
C34 0.037(3) 0.059(4) 0.036(3) -0.008(3) 0.009(3) -0.001(3)
C31 0.032(3) 0.047(3) 0.051(4) -0.002(3) 0.001(3) -0.006(3)
C32 0.036(3) 0.052(4) 0.058(4) 0.010(3) 0.018(3) -0.002(3)
C33 0.043(4) 0.065(4) 0.046(4) 0.000(3) 0.018(3) 0.002(3)

loop_
_atom_type_symbol
_atom_type_description
_atom_type_scat_dispersion_real
_atom_type_scat_dispersion_imag
_atom_type_scat_source
C C 0.0033 0.0016 'International Tables Vol C Tables 4.2.6.8 and 6.1.1.4'
H H 0.0000 0.0000 'International Tables Vol C Tables 4.2.6.8 and 6.1.1.4'
Cl Cl 0.1484 0.1585 'International Tables Vol C Tables 4.2.6.8 and 6.1.1.4'
F F 0.0171 0.0103 'International Tables Vol C Tables 4.2.6.8 and 6.1.1.4'
N N 0.0061 0.0033 'International Tables Vol C Tables 4.2.6.8 and 6.1.1.4'
P P 0.1023 0.0942 'International Tables Vol C Tables 4.2.6.8 and 6.1.1.4'
Re Re -1.0185 7.2310 'International Tables Vol C Tables 4.2.6.8 and 6.1.1.4'

loop_
_geom_angle_atom_site_label_1
_geom_angle_atom_site_label_2
_geom_angle_atom_site_label_3
_geom_angle
_geom_angle_site_symmetry_1
_geom_angle_site_symmetry_3
_geom_angle_publ_flag
Cl1 Re1 P1 81.81(5) . . ?
Cl2 Re1 Cl1 89.91(5) . . ?
Cl2 Re1 P1 93.14(5) . . ?
Cl2 Re1 Cl3 86.95(6) . . ?
C1 Re1 Cl1 81.75(16) . . ?
C1 Re1 Cl2 169.89(16) . . ?
C1 Re1 P1 91.33(16) . . ?
C1 Re1 Cl3 87.17(16) . . ?
N10 Re1 Cl1 172.31(15) . . ?
N10 Re1 Cl2 96.90(15) . . ?
N10 Re1 P1 94.21(15) . . ?
N10 Re1 C1 91.8(2) . . ?
N10 Re1 Cl3 95.09(15) . . ?
Cl3 Re1 Cl1 88.81(6) . . ?
Cl3 Re1 P1 170.62(5) . . ?
C23 P1 Re1 110.73(18) . . ?
C23 P1 C29 101.9(2) . . ?
C35 P1 Re1 109.50(19) . . ?
C35 P1 C23 107.0(2) . . ?
C35 P1 C29 104.1(2) . . ?
C29 P1 Re1 122.50(18) . . ?
N1 C1 Re1 176.9(5) . . ?
C1 N1 C17 173.0(6) . . ?
C24 C23 P1 122.1(4) . . ?
C28 C23 P1 118.5(4) . . ?
C28 C23 C24 119.3(5) . . ?
C17 C22 H22 120.3 . . ?
C21 C22 H22 120.3 . . ?
C21 C22 C17 119.3(6) . . ?
C22 C17 N1 119.1(5) . . ?
C22 C17 C18 121.4(6) . . ?
C18 C17 N1 119.6(5) . . ?
C15 C16 H16 120.4 . . ?
C15 C16 C11 119.2(6) . . ?
C11 C16 H16 120.4 . . ?
C37 C36 H36 119.4 . . ?
C37 C36 C35 121.2(5) . . ?
C35 C36 H36 119.4 . . ?
C11 N10 Re1 172.9(4) . . ?
C17 C18 H18 120.5 . . ?
C19 C18 C17 118.9(6) . . ?
C19 C18 H18 120.5 . . ?
C16 C15 H15 120.8 . . ?
C16 C15 C14 118.3(6) . . ?
C14 C15 H15 120.8 . . ?
C16 C11 N10 121.9(5) . . ?
C16 C11 C12 121.1(5) . . ?
N10 C11 C12 117.0(5) . . ?
C22 C21 H21 120.9 . . ?
C22 C21 C20 118.3(6) . . ?
C20 C21 H21 120.9 . . ?
C19 C20 C21 122.9(6) . . ?
F2 C20 C21 117.6(6) . . ?
F2 C20 C19 119.5(6) . . ?
C11 C12 H12 119.9 . . ?
C13 C12 C11 120.2(6) . . ?
C13 C12 H12 119.9 . . ?
C13 C14 C15 123.7(6) . . ?
F1 C14 C15 117.9(7) . . ?
F1 C14 C13 118.4(7) . . ?
C18 C19 H19 120.4 . . ?
C20 C19 C18 119.3(6) . . ?
C20 C19 H19 120.4 . . ?
C12 C13 H13 121.3 . . ?
C14 C13 C12 117.4(6) . . ?
C14 C13 H13 121.3 . . ?
C26 C25 H25 120.1 . . ?
C26 C25 C24 119.9(6) . . ?
C24 C25 H25 120.1 . . ?
C35 C40 H40 119.7 . . ?
C35 C40 C39 120.6(5) . . ?
C39 C40 H40 119.7 . . ?
C25 C26 H26 119.8 . . ?
C25 C26 C27 120.4(5) . . ?
C27 C26 H26 119.8 . . ?
C23 C24 H24 120.2 . . ?
C25 C24 C23 119.7(5) . . ?
C25 C24 H24 120.2 . . ?
C36 C37 H37 120.3 . . ?
C36 C37 C38 119.4(6) . . ?
C38 C37 H37 120.3 . . ?
C23 C28 H28 119.7 . . ?
C27 C28 C23 120.5(5) . . ?
C27 C28 H28 119.7 . . ?
C36 C35 P1 120.8(4) . . ?
C40 C35 P1 120.4(4) . . ?
C40 C35 C36 118.6(5) . . ?
C26 C27 H27 119.9 . . ?
C28 C27 C26 120.2(6) . . ?
C28 C27 H27 119.9 . . ?
C37 C38 H38 119.8 . . ?
C39 C38 C37 120.4(6) . . ?
C39 C38 H38 119.8 . . ?
C40 C39 H39 120.1 . . ?
C38 C39 C40 119.8(6) . . ?
C38 C39 H39 120.1 . . ?
C30 C29 P1 122.9(4) . . ?
C34 C29 P1 117.9(4) . . ?
C34 C29 C30 119.1(5) . . ?
C29 C30 H30 119.9 . . ?
C31 C30 C29 120.1(5) . . ?
C31 C30 H30 119.9 . . ?
C29 C34 H34 119.7 . . ?
C29 C34 C33 120.6(6) . . ?
C33 C34 H34 119.7 . . ?
C30 C31 H31 119.9 . . ?
C32 C31 C30 120.2(5) . . ?
C32 C31 H31 119.9 . . ?
C31 C32 H32 119.7 . . ?
C31 C32 C33 120.6(6) . . ?
C33 C32 H32 119.7 . . ?
C34 C33 H33 120.3 . . ?
C32 C33 C34 119.4(6) . . ?
C32 C33 H33 120.3 . . ?

loop_
_geom_bond_atom_site_label_1
_geom_bond_atom_site_label_2
_geom_bond_distance
_geom_bond_site_symmetry_2
_geom_bond_publ_flag
Re1 Cl1 2.4366(15) . ?
Re1 Cl2 2.4074(15) . ?
Re1 P1 2.4700(15) . ?
Re1 C1 2.024(6) . ?
Re1 N10 1.705(4) . ?
Re1 Cl3 2.4129(16) . ?
P1 C23 1.832(5) . ?
P1 C35 1.822(5) . ?
P1 C29 1.833(5) . ?
C1 N1 1.156(7) . ?
N1 C17 1.396(7) . ?
C23 C24 1.401(7) . ?
C23 C28 1.385(7) . ?
C22 H22 0.9500 . ?
C22 C17 1.379(8) . ?
C22 C21 1.376(9) . ?
C17 C18 1.394(8) . ?
C16 H16 0.9500 . ?
C16 C15 1.372(8) . ?
C16 C11 1.384(8) . ?
C36 H36 0.9500 . ?
C36 C37 1.372(8) . ?
C36 C35 1.396(7) . ?
N10 C11 1.395(7) . ?
C18 H18 0.9500 . ?
C18 C19 1.367(8) . ?
C15 H15 0.9500 . ?
C15 C14 1.390(10) . ?
C11 C12 1.396(8) . ?
C21 H21 0.9500 . ?
C21 C20 1.384(9) . ?
C20 C19 1.360(8) . ?
C20 F2 1.351(6) . ?
C12 H12 0.9500 . ?
C12 C13 1.374(8) . ?
C14 C13 1.372(10) . ?
C14 F1 1.354(7) . ?
C19 H19 0.9500 . ?
C13 H13 0.9500 . ?
C25 H25 0.9500 . ?
C25 C26 1.375(9) . ?
C25 C24 1.398(8) . ?
C40 H40 0.9500 . ?
C40 C35 1.388(7) . ?
C40 C39 1.394(8) . ?
C26 H26 0.9500 . ?
C26 C27 1.383(9) . ?
C24 H24 0.9500 . ?
C37 H37 0.9500 . ?
C37 C38 1.398(9) . ?
C28 H28 0.9500 . ?
C28 C27 1.378(8) . ?
C27 H27 0.9500 . ?
C38 H38 0.9500 . ?
C38 C39 1.370(9) . ?
C39 H39 0.9500 . ?
C29 C30 1.398(7) . ?
C29 C34 1.393(8) . ?
C30 H30 0.9500 . ?
C30 C31 1.386(8) . ?
C34 H34 0.9500 . ?
C34 C33 1.394(8) . ?
C31 H31 0.9500 . ?
C31 C32 1.381(9) . ?
C32 H32 0.9500 . ?
C32 C33 1.384(8) . ?
C33 H33 0.9500 . ?

loop_
_geom_torsion_atom_site_label_1
_geom_torsion_atom_site_label_2
_geom_torsion_atom_site_label_3
_geom_torsion_atom_site_label_4
_geom_torsion
_geom_torsion_site_symmetry_1
_geom_torsion_site_symmetry_2
_geom_torsion_site_symmetry_3
_geom_torsion_site_symmetry_4
_geom_torsion_publ_flag
Re1 P1 C23 C24 136.8(4) . . . . ?
Re1 P1 C23 C28 -45.0(5) . . . . ?
Re1 P1 C35 C36 -75.2(5) . . . . ?
Re1 P1 C35 C40 98.4(5) . . . . ?
Re1 P1 C29 C30 4.1(5) . . . . ?
Re1 P1 C29 C34 -179.1(4) . . . . ?
P1 C23 C24 C25 -179.7(4) . . . . ?
P1 C23 C28 C27 179.5(4) . . . . ?
P1 C29 C30 C31 177.1(4) . . . . ?
P1 C29 C34 C33 -176.6(5) . . . . ?
N1 C17 C18 C19 -178.2(6) . . . . ?
C23 P1 C35 C36 44.8(5) . . . . ?
C23 P1 C35 C40 -141.5(5) . . . . ?
C23 P1 C29 C30 -120.2(5) . . . . ?
C23 P1 C29 C34 56.7(5) . . . . ?
C23 C28 C27 C26 0.1(9) . . . . ?
C22 C17 C18 C19 0.6(10) . . . . ?
C22 C21 C20 C19 -0.4(10) . . . . ?
C22 C21 C20 F2 178.1(6) . . . . ?
C17 C22 C21 C20 0.9(10) . . . . ?
C17 C18 C19 C20 -0.1(10) . . . . ?
C16 C15 C14 C13 0.8(11) . . . . ?
C16 C15 C14 F1 -179.6(6) . . . . ?
C16 C11 C12 C13 0.5(9) . . . . ?
C36 C37 C38 C39 0.5(10) . . . . ?
N10 C11 C12 C13 179.8(6) . . . . ?
C15 C16 C11 N10 178.9(6) . . . . ?
C15 C16 C11 C12 -1.8(9) . . . . ?
C15 C14 C13 C12 -2.0(10) . . . . ?
C11 C16 C15 C14 1.1(10) . . . . ?
C11 C12 C13 C14 1.3(10) . . . . ?
C21 C22 C17 N1 177.8(6) . . . . ?
C21 C22 C17 C18 -1.1(10) . . . . ?
C21 C20 C19 C18 -0.1(10) . . . . ?
F2 C20 C19 C18 -178.5(6) . . . . ?
F1 C14 C13 C12 178.3(6) . . . . ?
C25 C26 C27 C28 2.2(9) . . . . ?
C26 C25 C24 C23 0.2(9) . . . . ?
C24 C23 C28 C27 -2.3(8) . . . . ?
C24 C25 C26 C27 -2.4(9) . . . . ?
C37 C36 C35 P1 176.6(5) . . . . ?
C37 C36 C35 C40 2.8(9) . . . . ?
C37 C38 C39 C40 1.3(10) . . . . ?
C28 C23 C24 C25 2.1(8) . . . . ?
C35 P1 C23 C24 17.5(5) . . . . ?
C35 P1 C23 C28 -164.3(4) . . . . ?
C35 P1 C29 C30 128.7(5) . . . . ?
C35 P1 C29 C34 -54.5(5) . . . . ?
C35 C36 C37 C38 -2.6(9) . . . . ?
C35 C40 C39 C38 -1.1(9) . . . . ?
C39 C40 C35 P1 -174.7(5) . . . . ?
C39 C40 C35 C36 -0.9(9) . . . . ?
C29 P1 C23 C24 -91.4(5) . . . . ?
C29 P1 C23 C28 86.8(5) . . . . ?
C29 P1 C35 C36 152.2(5) . . . . ?
C29 P1 C35 C40 -34.2(5) . . . . ?
C29 C30 C31 C32 -0.8(9) . . . . ?
C29 C34 C33 C32 -0.4(10) . . . . ?
C30 C29 C34 C33 0.3(9) . . . . ?
C30 C31 C32 C33 0.7(9) . . . . ?
C34 C29 C30 C31 0.3(9) . . . . ?
C31 C32 C33 C34 -0.1(9) . . . . ?
